data_7116360
loop_
_publ_author_name
'Malgorzata Walewska'
'Judith Baumgartner'
'Christoph Marschner'

_publ_section_title
;
 Synthesis of vinyl germylenes
;
_journal_name_full Chem.Commun.
_journal_page_first 276
_journal_paper_doi 10.1039/C4CC07675C
_journal_volume 51
_journal_year 2015
_chemical_formula_sum 'C29 H69 Ge P Si8'
_chemical_formula_weight 746.12
_chemical_name_systematic
;
 ?
;
_space_group_IT_number 61
_symmetry_cell_setting orthorhombic
_symmetry_space_group_name_Hall '-P 2ac 2ab'
_symmetry_space_group_name_H-M 'P b c a'
_atom_sites_solution_hydrogens geom
_atom_sites_solution_primary direct
_atom_sites_solution_secondary difmap
_audit_creation_method SHELXL-97
_cell_angle_alpha 90.00
_cell_angle_beta 90.00
_cell_angle_gamma 90.00
_cell_formula_units_Z 8
_cell_length_a 25.174(5)
_cell_length_b 14.054(3)
_cell_length_c 25.198(5)
_cell_measurement_reflns_used 22312
_cell_measurement_temperature 100(2)
_cell_measurement_theta_max 52.509
_cell_measurement_theta_min 4.564
_cell_volume 8915(3)
_computing_cell_refinement 'Bruker XSCANS'
_computing_data_collection 'Bruker XSCANS'
_computing_data_reduction 'Bruker SHELXTL'
_computing_molecular_graphics 'Bruker SHELXTL'
_computing_publication_material 'Bruker SHELXTL'
_computing_structure_refinement 'SHELXL-97 (Sheldrick, 1997)'
_computing_structure_solution 'SHELXS-97 (Sheldrick, 1990)'
_diffrn_ambient_temperature 100(2)
_diffrn_measured_fraction_theta_full 0.998
_diffrn_measured_fraction_theta_max 0.998
_diffrn_measurement_device_type 'SMART APEX'
_diffrn_measurement_method '\w scans'
_diffrn_radiation_monochromator graphite
_diffrn_radiation_source 'fine-focus sealed tube'
_diffrn_radiation_type MoK\a
_diffrn_radiation_wavelength 0.71073
_diffrn_reflns_av_R_equivalents 0.0472
_diffrn_reflns_av_sigmaI/netI 0.0296
_diffrn_reflns_limit_h_max 31
_diffrn_reflns_limit_h_min -30
_diffrn_reflns_limit_k_max 17
_diffrn_reflns_limit_k_min -17
_diffrn_reflns_limit_l_max 31
_diffrn_reflns_limit_l_min -31
_diffrn_reflns_number 65992
_diffrn_reflns_theta_full 26.35
_diffrn_reflns_theta_max 26.35
_diffrn_reflns_theta_min 1.62
_exptl_absorpt_coefficient_mu 0.955
_exptl_absorpt_correction_T_max 0.9275
_exptl_absorpt_correction_T_min 0.7248
_exptl_absorpt_correction_type multi-scan
_exptl_absorpt_process_details SADABS
_exptl_crystal_colour yellow
_exptl_crystal_density_diffrn 1.112
_exptl_crystal_density_method 'not measured'
_exptl_crystal_description plates
_exptl_crystal_F_000 3216
_exptl_crystal_size_max 0.36
_exptl_crystal_size_mid 0.24
_exptl_crystal_size_min 0.08
_platon_squeeze_details
;
;
_refine_diff_density_max 1.632
_refine_diff_density_min -0.283
_refine_diff_density_rms 0.086
_refine_ls_extinction_method none
_refine_ls_goodness_of_fit_ref 1.068
_refine_ls_hydrogen_treatment constr
_refine_ls_matrix_type full
_refine_ls_number_parameters 373
_refine_ls_number_reflns 9077
_refine_ls_number_restraints 0
_refine_ls_restrained_S_all 1.068
_refine_ls_R_factor_all 0.0483
_refine_ls_R_factor_gt 0.0395
_refine_ls_shift/su_max 0.009
_refine_ls_shift/su_mean 0.001
_refine_ls_structure_factor_coef Fsqd
_refine_ls_weighting_details 'calc w=1/[\s^2^(Fo^2^)+(0.0575P)^2^+3.1641P] where P=(Fo^2^+2Fc^2^)/3'
_refine_ls_weighting_scheme calc
_refine_ls_wR_factor_gt 0.0965
_refine_ls_wR_factor_ref 0.1004
_reflns_number_gt 7690
_reflns_number_total 9077
_reflns_threshold_expression >2sigma(I)
_cod_data_source_file c4cc07675c2.cif
_cod_data_source_block 976j
_cod_original_sg_symbol_H-M Pbca
_cod_database_code 7116360

loop_
_symmetry_equiv_pos_as_xyz
'x, y, z'
'-x+1/2, -y, z+1/2'
'-x, y+1/2, -z+1/2'
'x+1/2, -y+1/2, -z'
'-x, -y, -z'
'x-1/2, y, -z-1/2'
'x, -y-1/2, z-1/2'
'-x-1/2, y-1/2, z'

loop_
_atom_site_label
_atom_site_type_symbol
_atom_site_fract_x
_atom_site_fract_y
_atom_site_fract_z
_atom_site_U_iso_or_equiv
_atom_site_adp_type
_atom_site_occupancy
_atom_site_symmetry_multiplicity
_atom_site_calc_flag
_atom_site_refinement_flags
C1 C 0.23417(10) 0.10438(18) 0.07821(10) 0.0356(6) Uani 1 1 d .
H1A H 0.2342 0.1622 0.0999 0.053 Uiso 1 1 calc R
H1B H 0.2108 0.1135 0.0475 0.053 Uiso 1 1 calc R
H1C H 0.2703 0.0910 0.0659 0.053 Uiso 1 1 calc R
C2 C 0.21160(11) -0.10886(18) 0.07658(11) 0.0399(6) Uani 1 1 d .
H2A H 0.2481 -0.1200 0.0647 0.060 Uiso 1 1 calc R
H2B H 0.1885 -0.1003 0.0456 0.060 Uiso 1 1 calc R
H2C H 0.1993 -0.1636 0.0973 0.060 Uiso 1 1 calc R
C3 C 0.25888(9) -0.01606(19) 0.17376(11) 0.0366(6) Uani 1 1 d .
H3A H 0.2936 -0.0314 0.1584 0.055 Uiso 1 1 calc R
H3B H 0.2473 -0.0684 0.1967 0.055 Uiso 1 1 calc R
H3C H 0.2616 0.0425 0.1947 0.055 Uiso 1 1 calc R
C4 C 0.09950(11) 0.0490(2) 0.01831(10) 0.0388(6) Uani 1 1 d .
H4A H 0.1295 0.0059 0.0120 0.058 Uiso 1 1 calc R
H4B H 0.1126 0.1143 0.0217 0.058 Uiso 1 1 calc R
H4C H 0.0746 0.0452 -0.0115 0.058 Uiso 1 1 calc R
C5 C 0.04028(13) -0.1115(2) 0.07200(12) 0.0491(8) Uani 1 1 d .
H5A H 0.0215 -0.1166 0.0380 0.074 Uiso 1 1 calc R
H5B H 0.0160 -0.1280 0.1010 0.074 Uiso 1 1 calc R
H5C H 0.0706 -0.1553 0.0722 0.074 Uiso 1 1 calc R
C6 C 0.00445(10) 0.0938(2) 0.08656(11) 0.0433(7) Uani 1 1 d .
H6A H -0.0224 0.0737 0.0608 0.065 Uiso 1 1 calc R
H6B H 0.0149 0.1596 0.0793 0.065 Uiso 1 1 calc R
H6C H -0.0103 0.0895 0.1225 0.065 Uiso 1 1 calc R
C7 C 0.12013(10) 0.27207(17) 0.10918(10) 0.0326(6) Uani 1 1 d .
H7A H 0.1198 0.3394 0.1193 0.049 Uiso 1 1 calc R
H7B H 0.0883 0.2576 0.0882 0.049 Uiso 1 1 calc R
H7C H 0.1519 0.2588 0.0880 0.049 Uiso 1 1 calc R
C8 C 0.17947(9) 0.23359(16) 0.21148(10) 0.0299(5) Uani 1 1 d .
H8A H 0.2120 0.2254 0.1907 0.045 Uiso 1 1 calc R
H8B H 0.1814 0.1943 0.2436 0.045 Uiso 1 1 calc R
H8C H 0.1756 0.3006 0.2215 0.045 Uiso 1 1 calc R
C9 C 0.05917(9) 0.22229(16) 0.21001(10) 0.0283(5) Uani 1 1 d .
H9A H 0.0588 0.1830 0.2421 0.043 Uiso 1 1 calc R
H9B H 0.0278 0.2079 0.1885 0.043 Uiso 1 1 calc R
H9C H 0.0588 0.2897 0.2200 0.043 Uiso 1 1 calc R
C10 C 0.04957(10) -0.24458(17) 0.19854(11) 0.0347(6) Uani 1 1 d .
H10A H 0.0538 -0.2326 0.1605 0.052 Uiso 1 1 calc R
H10B H 0.0171 -0.2135 0.2112 0.052 Uiso 1 1 calc R
H10C H 0.0471 -0.3133 0.2048 0.052 Uiso 1 1 calc R
C11 C 0.16214(10) -0.26308(17) 0.20699(12) 0.0405(7) Uani 1 1 d .
H11A H 0.1942 -0.2480 0.2273 0.061 Uiso 1 1 calc R
H11B H 0.1674 -0.2453 0.1698 0.061 Uiso 1 1 calc R
H11C H 0.1549 -0.3315 0.2093 0.061 Uiso 1 1 calc R
C12 C 0.09879(10) -0.24399(17) 0.30043(10) 0.0348(6) Uani 1 1 d .
H12A H 0.0914 -0.3124 0.2987 0.052 Uiso 1 1 calc R
H12B H 0.0693 -0.2115 0.3182 0.052 Uiso 1 1 calc R
H12C H 0.1316 -0.2334 0.3204 0.052 Uiso 1 1 calc R
C13 C 0.06332(8) -0.00603(13) 0.28991(9) 0.0183(4) Uani 1 1 d .
C14 C 0.07550(8) 0.01648(15) 0.34043(9) 0.0229(5) Uani 1 1 d .
H14 H 0.0445 0.0341 0.3595 0.027 Uiso 1 1 calc R
C15 C 0.00601(8) -0.01003(13) 0.27381(9) 0.0210(5) Uani 1 1 d .
C16 C -0.00882(9) -0.01254(16) 0.22055(11) 0.0284(5) Uani 1 1 d .
H16 H 0.0179 -0.0116 0.1940 0.034 Uiso 1 1 calc R
C17 C -0.06196(10) -0.01639(17) 0.20545(11) 0.0347(6) Uani 1 1 d .
H17 H -0.0709 -0.0179 0.1688 0.042 Uiso 1 1 calc R
C18 C -0.10166(10) -0.01808(16) 0.24284(12) 0.0356(6) Uani 1 1 d .
H18 H -0.1379 -0.0198 0.2324 0.043 Uiso 1 1 calc R
C19 C -0.08799(9) -0.01730(16) 0.29560(12) 0.0349(6) Uani 1 1 d .
H19 H -0.1151 -0.0188 0.3218 0.042 Uiso 1 1 calc R
C20 C -0.03523(9) -0.01431(15) 0.31117(11) 0.0296(5) Uani 1 1 d .
H20 H -0.0268 -0.0152 0.3479 0.035 Uiso 1 1 calc R
C21 C 0.25547(9) 0.09236(16) 0.32114(10) 0.0280(5) Uani 1 1 d .
H21A H 0.2942 0.0854 0.3205 0.042 Uiso 1 1 calc R
H21B H 0.2462 0.1548 0.3357 0.042 Uiso 1 1 calc R
H21C H 0.2415 0.0869 0.2850 0.042 Uiso 1 1 calc R
C22 C 0.24177(9) -0.12196(16) 0.33415(10) 0.0305(5) Uani 1 1 d .
H22A H 0.2260 -0.1265 0.2987 0.046 Uiso 1 1 calc R
H22B H 0.2273 -0.1723 0.3569 0.046 Uiso 1 1 calc R
H22C H 0.2804 -0.1294 0.3315 0.046 Uiso 1 1 calc R
C23 C 0.26130(10) 0.0023(2) 0.42951(10) 0.0367(6) Uani 1 1 d .
H23A H 0.2463 -0.0456 0.4535 0.055 Uiso 1 1 calc R
H23B H 0.2568 0.0657 0.4451 0.055 Uiso 1 1 calc R
H23C H 0.2992 -0.0104 0.4242 0.055 Uiso 1 1 calc R
C24 C 0.15114(13) -0.19622(19) 0.45337(12) 0.0492(7) Uani 1 1 d .
H24A H 0.1892 -0.1832 0.4567 0.074 Uiso 1 1 calc R
H24B H 0.1443 -0.2289 0.4197 0.074 Uiso 1 1 calc R
H24C H 0.1396 -0.2367 0.4829 0.074 Uiso 1 1 calc R
C25 C 0.12482(13) -0.0265(2) 0.52215(12) 0.0510(8) Uani 1 1 d .
H25A H 0.0987 0.0240 0.5283 0.076 Uiso 1 1 calc R
H25B H 0.1607 0.0004 0.5236 0.076 Uiso 1 1 calc R
H25C H 0.1211 -0.0756 0.5495 0.076 Uiso 1 1 calc R
C26 C 0.04099(11) -0.1122(2) 0.44930(13) 0.0539(8) Uani 1 1 d .
H26A H 0.0314 -0.1572 0.4774 0.081 Uiso 1 1 calc R
H26B H 0.0343 -0.1413 0.4146 0.081 Uiso 1 1 calc R
H26C H 0.0195 -0.0544 0.4529 0.081 Uiso 1 1 calc R
C27 C 0.18350(10) 0.22468(18) 0.45576(10) 0.0352(6) Uani 1 1 d .
H27A H 0.2164 0.2182 0.4353 0.053 Uiso 1 1 calc R
H27B H 0.1861 0.1869 0.4883 0.053 Uiso 1 1 calc R
H27C H 0.1780 0.2917 0.4649 0.053 Uiso 1 1 calc R
C28 C 0.11837(10) 0.26182(18) 0.35649(11) 0.0363(6) Uani 1 1 d .
H28A H 0.1167 0.3280 0.3686 0.054 Uiso 1 1 calc R
H28B H 0.0855 0.2458 0.3376 0.054 Uiso 1 1 calc R
H28C H 0.1488 0.2538 0.3326 0.054 Uiso 1 1 calc R
C29 C 0.06375(10) 0.19225(18) 0.45515(11) 0.0362(6) Uani 1 1 d .
H29A H 0.0674 0.1557 0.4881 0.054 Uiso 1 1 calc R
H29B H 0.0337 0.1675 0.4346 0.054 Uiso 1 1 calc R
H29C H 0.0575 0.2593 0.4637 0.054 Uiso 1 1 calc R
Ge1 Ge 0.128492(8) -0.033074(16) 0.244843(9) 0.01828(8) Uani 1 1 d .
P1 P 0.10629(2) -0.19726(4) 0.23392(2) 0.02410(14) Uani 1 1 d .
Si1 Si 0.12374(2) 0.03137(4) 0.15328(2) 0.01854(13) Uani 1 1 d .
Si2 Si 0.20932(2) 0.00133(4) 0.11909(3) 0.02413(14) Uani 1 1 d .
Si3 Si 0.06466(3) 0.01350(5) 0.08113(3) 0.03054(16) Uani 1 1 d .
Si4 Si 0.12075(2) 0.19604(4) 0.17070(3) 0.02109(14) Uani 1 1 d .
Si5 Si 0.13610(2) 0.02338(4) 0.38473(2) 0.02133(14) Uani 1 1 d .
Si6 Si 0.22592(2) -0.00303(4) 0.36358(3) 0.02153(14) Uani 1 1 d .
Si7 Si 0.11327(3) -0.08093(5) 0.45503(3) 0.03347(17) Uani 1 1 d .
Si8 Si 0.12617(2) 0.18124(4) 0.41513(3) 0.02416(14) Uani 1 1 d .

loop_
_atom_site_aniso_label
_atom_site_aniso_U_11
_atom_site_aniso_U_22
_atom_site_aniso_U_33
_atom_site_aniso_U_23
_atom_site_aniso_U_13
_atom_site_aniso_U_12
C1 0.0337(13) 0.0355(14) 0.0375(14) 0.0050(11) 0.0119(11) -0.0019(11)
C2 0.0539(17) 0.0309(14) 0.0350(15) -0.0034(11) 0.0122(13) 0.0078(12)
C3 0.0194(12) 0.0499(16) 0.0406(15) 0.0049(12) 0.0016(11) 0.0068(10)
C4 0.0475(16) 0.0454(15) 0.0236(13) 0.0043(11) -0.0070(12) -0.0070(13)
C5 0.0631(19) 0.0439(16) 0.0403(16) 0.0045(13) -0.0212(14) -0.0216(14)
C6 0.0337(14) 0.0531(17) 0.0430(16) 0.0105(13) -0.0144(12) -0.0005(12)
C7 0.0444(15) 0.0202(12) 0.0332(14) 0.0056(10) 0.0010(11) 0.0001(10)
C8 0.0293(12) 0.0230(11) 0.0373(14) -0.0045(10) -0.0043(10) -0.0037(9)
C9 0.0273(12) 0.0205(11) 0.0373(14) -0.0004(10) 0.0020(10) 0.0014(9)
C10 0.0354(13) 0.0264(12) 0.0422(15) 0.0022(11) -0.0014(11) -0.0056(10)
C11 0.0354(14) 0.0222(12) 0.0640(19) -0.0019(12) 0.0178(13) 0.0067(10)
C12 0.0407(14) 0.0259(12) 0.0378(14) 0.0101(11) 0.0014(12) -0.0031(10)
C13 0.0170(10) 0.0101(9) 0.0278(12) 0.0012(8) 0.0031(9) 0.0010(7)
C14 0.0171(10) 0.0231(11) 0.0285(12) -0.0011(9) 0.0035(9) 0.0002(8)
C15 0.0188(10) 0.0099(9) 0.0343(13) 0.0008(8) 0.0007(9) 0.0000(7)
C16 0.0201(11) 0.0265(12) 0.0386(14) 0.0008(10) -0.0024(10) -0.0016(9)
C17 0.0255(13) 0.0332(13) 0.0454(16) 0.0025(11) -0.0108(11) -0.0041(10)
C18 0.0162(12) 0.0210(12) 0.070(2) 0.0090(12) -0.0068(12) -0.0018(9)
C19 0.0180(11) 0.0260(12) 0.0609(19) 0.0027(12) 0.0057(12) -0.0011(9)
C20 0.0209(11) 0.0245(11) 0.0433(15) 0.0013(10) 0.0029(10) -0.0017(9)
C21 0.0212(11) 0.0258(12) 0.0372(14) -0.0010(10) 0.0017(10) -0.0002(9)
C22 0.0286(12) 0.0251(12) 0.0379(14) -0.0023(10) -0.0020(10) 0.0097(9)
C23 0.0327(14) 0.0469(15) 0.0306(14) -0.0039(12) -0.0092(11) 0.0104(11)
C24 0.0613(19) 0.0369(15) 0.0493(18) 0.0157(13) 0.0114(15) 0.0106(13)
C25 0.070(2) 0.0528(19) 0.0302(15) 0.0076(13) 0.0011(14) 0.0143(15)
C26 0.0434(17) 0.062(2) 0.057(2) 0.0221(16) 0.0142(14) -0.0080(14)
C27 0.0330(13) 0.0381(14) 0.0346(14) -0.0116(11) -0.0024(11) 0.0027(11)
C28 0.0417(15) 0.0273(13) 0.0399(15) 0.0028(11) -0.0017(12) 0.0019(10)
C29 0.0294(13) 0.0365(14) 0.0427(16) -0.0033(11) 0.0097(11) 0.0075(10)
Ge1 0.01466(12) 0.01738(13) 0.02280(13) 0.00197(9) 0.00000(8) -0.00016(8)
P1 0.0233(3) 0.0158(3) 0.0332(3) 0.0015(2) 0.0051(2) 0.0013(2)
Si1 0.0169(3) 0.0184(3) 0.0203(3) -0.0002(2) -0.0014(2) -0.0013(2)
Si2 0.0222(3) 0.0252(3) 0.0249(3) -0.0001(3) 0.0050(3) 0.0021(2)
Si3 0.0322(4) 0.0338(4) 0.0256(4) 0.0035(3) -0.0095(3) -0.0095(3)
Si4 0.0223(3) 0.0166(3) 0.0244(3) 0.0022(2) 0.0003(2) 0.0003(2)
Si5 0.0197(3) 0.0229(3) 0.0214(3) -0.0005(2) 0.0011(2) 0.0012(2)
Si6 0.0196(3) 0.0218(3) 0.0231(3) -0.0003(2) -0.0005(2) 0.0040(2)
Si7 0.0359(4) 0.0348(4) 0.0297(4) 0.0082(3) 0.0080(3) 0.0034(3)
Si8 0.0230(3) 0.0238(3) 0.0257(3) -0.0032(3) 0.0016(2) 0.0023(2)

loop_
_atom_type_symbol
_atom_type_description
_atom_type_scat_dispersion_real
_atom_type_scat_dispersion_imag
_atom_type_scat_source
C C 0.0033 0.0016 'International Tables Vol C Tables 4.2.6.8 and 6.1.1.4'
H H 0.0000 0.0000 'International Tables Vol C Tables 4.2.6.8 and 6.1.1.4'
Si Si 0.0817 0.0704 'International Tables Vol C Tables 4.2.6.8 and 6.1.1.4'
Ge Ge 0.1547 1.8001 'International Tables Vol C Tables 4.2.6.8 and 6.1.1.4'
P P 0.1023 0.0942 'International Tables Vol C Tables 4.2.6.8 and 6.1.1.4'

loop_
_geom_angle_atom_site_label_1
_geom_angle_atom_site_label_2
_geom_angle_atom_site_label_3
_geom_angle
C14 C13 C15 118.91(19)
C14 C13 Ge1 112.85(15)
C15 C13 Ge1 128.23(16)
C13 C14 Si5 138.84(17)
C16 C15 C20 116.6(2)
C16 C15 C13 121.3(2)
C20 C15 C13 122.1(2)
C17 C16 C15 121.4(2)
C18 C17 C16 120.8(3)
C19 C18 C17 118.8(2)
C18 C19 C20 121.0(2)
C19 C20 C15 121.4(3)
C13 Ge1 P1 93.22(6)
C13 Ge1 Si1 114.36(6)
P1 Ge1 Si1 103.53(2)
C10 P1 C12 103.91(12)
C10 P1 C11 103.87(13)
C12 P1 C11 104.01(13)
C10 P1 Ge1 126.58(8)
C12 P1 Ge1 105.55(9)
C11 P1 Ge1 110.74(8)
Si4 Si1 Si2 105.84(3)
Si4 Si1 Si3 103.17(3)
Si2 Si1 Si3 105.96(4)
Si4 Si1 Ge1 100.76(3)
Si2 Si1 Ge1 103.31(3)
Si3 Si1 Ge1 135.00(3)
C3 Si2 C2 106.89(13)
C3 Si2 C1 106.32(12)
C2 Si2 C1 108.11(12)
C3 Si2 Si1 111.28(9)
C2 Si2 Si1 112.50(9)
C1 Si2 Si1 111.43(8)
C5 Si3 C4 107.36(13)
C5 Si3 C6 107.76(14)
C4 Si3 C6 106.06(13)
C5 Si3 Si1 113.59(9)
C4 Si3 Si1 109.06(9)
C6 Si3 Si1 112.62(9)
C9 Si4 C8 107.85(11)
C9 Si4 C7 108.43(11)
C8 Si4 C7 107.33(11)
C9 Si4 Si1 108.53(7)
C8 Si4 Si1 110.68(8)
C7 Si4 Si1 113.84(8)
C14 Si5 Si6 129.27(8)
C14 Si5 Si8 98.88(7)
Si6 Si5 Si8 108.88(3)
C14 Si5 Si7 102.34(7)
Si6 Si5 Si7 107.74(3)
Si8 Si5 Si7 108.24(4)
C21 Si6 C22 109.20(11)
C21 Si6 C23 106.70(12)
C22 Si6 C23 106.50(11)
C21 Si6 Si5 113.51(8)
C22 Si6 Si5 115.82(8)
C23 Si6 Si5 104.36(9)
C26 Si7 C25 108.33(15)
C26 Si7 C24 106.74(15)
C25 Si7 C24 106.99(14)
C26 Si7 Si5 108.79(10)
C25 Si7 Si5 112.56(10)
C24 Si7 Si5 113.17(10)
C28 Si8 C27 108.38(12)
C28 Si8 C29 106.67(12)
C27 Si8 C29 108.99(12)
C28 Si8 Si5 108.87(9)
C27 Si8 Si5 113.74(8)
C29 Si8 Si5 109.95(9)

loop_
_geom_bond_atom_site_label_1
_geom_bond_atom_site_label_2
_geom_bond_distance
C1 Si2 1.884(2)
C2 Si2 1.884(3)
C3 Si2 1.874(3)
C4 Si3 1.877(3)
C5 Si3 1.875(3)
C6 Si3 1.894(3)
C7 Si4 1.883(2)
C8 Si4 1.876(2)
C9 Si4 1.876(2)
C10 P1 1.810(3)
C11 P1 1.815(2)
C12 P1 1.810(3)
C13 C14 1.347(3)
C13 C15 1.500(3)
C13 Ge1 2.031(2)
C14 Si5 1.893(2)
C15 C16 1.394(3)
C15 C20 1.403(3)
C16 C17 1.392(3)
C17 C18 1.374(4)
C18 C19 1.373(4)
C19 C20 1.386(3)
C21 Si6 1.869(2)
C22 Si6 1.872(2)
C23 Si6 1.886(3)
C24 Si7 1.880(3)
C25 Si7 1.879(3)
C26 Si7 1.878(3)
C27 Si8 1.872(2)
C28 Si8 1.872(3)
C29 Si8 1.874(2)
Ge1 P1 2.3900(7)
Ge1 Si1 2.4816(8)
Si1 Si4 2.3566(9)
Si1 Si2 2.3585(9)
Si1 Si3 2.3621(9)
Si5 Si6 2.3527(9)
Si5 Si8 2.3603(9)
Si5 Si7 2.3701(10)

loop_
_geom_torsion_atom_site_label_1
_geom_torsion_atom_site_label_2
_geom_torsion_atom_site_label_3
_geom_torsion_atom_site_label_4
_geom_torsion
C15 C13 C14 Si5 173.81(18)
Ge1 C13 C14 Si5 -5.2(3)
C14 C13 C15 C16 166.1(2)
Ge1 C13 C15 C16 -15.1(3)
C14 C13 C15 C20 -15.9(3)
Ge1 C13 C15 C20 162.90(16)
C20 C15 C16 C17 1.7(3)
C13 C15 C16 C17 179.9(2)
C15 C16 C17 C18 -0.2(4)
C16 C17 C18 C19 -0.9(4)
C17 C18 C19 C20 0.4(3)
C18 C19 C20 C15 1.3(3)
C16 C15 C20 C19 -2.3(3)
C13 C15 C20 C19 179.55(19)
C14 C13 Ge1 P1 113.51(15)
C15 C13 Ge1 P1 -65.35(17)
C14 C13 Ge1 Si1 -140.07(14)
C15 C13 Ge1 Si1 41.07(18)
C13 Ge1 P1 C10 65.96(13)
Si1 Ge1 P1 C10 -50.05(11)
C13 Ge1 P1 C12 -55.19(11)
Si1 Ge1 P1 C12 -171.20(9)
C13 Ge1 P1 C11 -167.16(13)
Si1 Ge1 P1 C11 76.84(11)
C13 Ge1 Si1 Si4 64.12(7)
P1 Ge1 Si1 Si4 164.04(2)
C13 Ge1 Si1 Si2 173.42(6)
P1 Ge1 Si1 Si2 -86.66(3)
C13 Ge1 Si1 Si3 -57.08(8)
P1 Ge1 Si1 Si3 42.85(5)
Si4 Si1 Si2 C3 84.45(10)
Si3 Si1 Si2 C3 -166.44(10)
Ge1 Si1 Si2 C3 -21.01(10)
Si4 Si1 Si2 C2 -155.64(10)
Si3 Si1 Si2 C2 -46.53(10)
Ge1 Si1 Si2 C2 98.90(10)
Si4 Si1 Si2 C1 -34.03(10)
Si3 Si1 Si2 C1 75.08(10)
Ge1 Si1 Si2 C1 -139.49(9)
Si4 Si1 Si3 C5 -160.53(12)
Si2 Si1 Si3 C5 88.46(12)
Ge1 Si1 Si3 C5 -40.19(13)
Si4 Si1 Si3 C4 79.79(10)
Si2 Si1 Si3 C4 -31.22(10)
Ge1 Si1 Si3 C4 -159.88(10)
Si4 Si1 Si3 C6 -37.67(10)
Si2 Si1 Si3 C6 -148.68(10)
Ge1 Si1 Si3 C6 82.67(11)
Si2 Si1 Si4 C9 -169.22(9)
Si3 Si1 Si4 C9 79.68(9)
Ge1 Si1 Si4 C9 -61.91(9)
Si2 Si1 Si4 C8 -51.05(9)
Si3 Si1 Si4 C8 -162.15(9)
Ge1 Si1 Si4 C8 56.25(9)
Si2 Si1 Si4 C7 69.94(9)
Si3 Si1 Si4 C7 -41.16(9)
Ge1 Si1 Si4 C7 177.25(9)
C13 C14 Si5 Si6 3.1(3)
C13 C14 Si5 Si8 126.5(2)
C13 C14 Si5 Si7 -122.5(2)
C14 Si5 Si6 C21 70.88(13)
Si8 Si5 Si6 C21 -48.47(9)
Si7 Si5 Si6 C21 -165.65(9)
C14 Si5 Si6 C22 -56.63(13)
Si8 Si5 Si6 C22 -175.98(9)
Si7 Si5 Si6 C22 66.84(10)
C14 Si5 Si6 C23 -173.34(12)
Si8 Si5 Si6 C23 67.30(10)
Si7 Si5 Si6 C23 -49.87(10)
C14 Si5 Si7 C26 -11.15(14)
Si6 Si5 Si7 C26 -149.77(12)
Si8 Si5 Si7 C26 92.64(12)
C14 Si5 Si7 C25 -131.22(13)
Si6 Si5 Si7 C25 90.16(11)
Si8 Si5 Si7 C25 -27.43(11)
C14 Si5 Si7 C24 107.31(14)
Si6 Si5 Si7 C24 -31.31(12)
Si8 Si5 Si7 C24 -148.90(12)
C14 Si5 Si8 C28 -52.51(11)
Si6 Si5 Si8 C28 84.42(9)
Si7 Si5 Si8 C28 -158.73(9)
C14 Si5 Si8 C27 -173.46(12)
Si6 Si5 Si8 C27 -36.53(10)
Si7 Si5 Si8 C27 80.32(10)
C14 Si5 Si8 C29 64.01(12)
Si6 Si5 Si8 C29 -159.06(10)
Si7 Si5 Si8 C29 -42.21(10)

loop_
_platon_squeeze_void_nr
_platon_squeeze_void_average_x
_platon_squeeze_void_average_y
_platon_squeeze_void_average_z
_platon_squeeze_void_volume
_platon_squeeze_void_count_electrons
_platon_squeeze_void_content
1 0.124 -0.062 0.902 33 0 ' '
2 0.376 0.061 0.402 33 0 ' '
3 0.624 -0.062 0.598 33 0 ' '
4 0.876 0.061 0.098 33 0 ' '
5 0.411 0.168 0.088 43 0 ' '
6 0.911 0.168 0.412 43 0 ' '
7 0.411 0.331 0.588 43 0 ' '
8 0.911 0.331 0.912 43 0 ' '
9 0.376 0.438 0.902 33 0 ' '
10 0.876 0.438 0.598 33 0 ' '
11 0.124 0.561 0.402 33 0 ' '
12 0.624 0.561 0.098 33 0 ' '
13 0.089 0.668 0.088 43 0 ' '
14 0.589 0.668 0.412 43 0 ' '
15 0.089 0.831 0.588 43 0 ' '
16 0.589 0.831 0.912 43 0 ' '
